data_7206615
loop_
_publ_author_name
'Yang, Xiu-Li'
'Xie, Ming-Hua'
'Zou, Chao'
'Wu, Chuan-De'

_publ_section_title
;
 Syntheses, crystal structures and optical properties of six homochiral
 coordination networks based on phenyl acid-amino acids
;
_journal_issue 21
_journal_name_full CrystEngComm
_journal_page_first 6422
_journal_paper_doi 10.1039/c1ce05422h
_journal_volume 13
_journal_year 2011
_chemical_formula_sum 'C11 H11 N O5 Zn'
_chemical_formula_weight 302.58
_chemical_name_systematic
;
?
;
_space_group_IT_number 4
_symmetry_cell_setting monoclinic
_symmetry_space_group_name_Hall 'P 2yb'
_symmetry_space_group_name_H-M 'P 1 21 1'
_atom_sites_solution_hydrogens geom
_atom_sites_solution_primary direct
_atom_sites_solution_secondary difmap
_audit_creation_method SHELXL-97
_cell_angle_alpha 90.00
_cell_angle_beta 101.988(9)
_cell_angle_gamma 90.00
_cell_formula_units_Z 2
_cell_length_a 8.3240(8)
_cell_length_b 6.4377(4)
_cell_length_c 11.3504(8)
_cell_measurement_reflns_used 2326
_cell_measurement_temperature 293(2)
_cell_measurement_theta_max 25.05
_cell_measurement_theta_min 3.67
_cell_volume 594.97(8)
_computing_structure_refinement 'SHELXL-97 (Sheldrick, 1997)'
_computing_structure_solution 'SHELXS-97 (Sheldrick, 1990)'
_diffrn_ambient_temperature 293(2)
_diffrn_measured_fraction_theta_full 0.991
_diffrn_measured_fraction_theta_max 0.991
_diffrn_radiation_monochromator graphite
_diffrn_radiation_source 'fine-focus sealed tube'
_diffrn_radiation_type MoK\a
_diffrn_radiation_wavelength 0.71073
_diffrn_reflns_av_R_equivalents 0.0318
_diffrn_reflns_av_sigmaI/netI 0.0857
_diffrn_reflns_limit_h_max 9
_diffrn_reflns_limit_h_min -8
_diffrn_reflns_limit_k_max 7
_diffrn_reflns_limit_k_min -7
_diffrn_reflns_limit_l_max 13
_diffrn_reflns_limit_l_min -12
_diffrn_reflns_number 2326
_diffrn_reflns_theta_full 25.05
_diffrn_reflns_theta_max 25.05
_diffrn_reflns_theta_min 3.67
_exptl_absorpt_coefficient_mu 2.076
_exptl_absorpt_correction_T_max 0.830
_exptl_absorpt_correction_T_min 0.503
_exptl_absorpt_correction_type empirical
_exptl_crystal_colour colorless
_exptl_crystal_density_diffrn 1.689
_exptl_crystal_density_method 'not measured'
_exptl_crystal_description bloc
_exptl_crystal_F_000 308
_exptl_crystal_size_max 0.48
_exptl_crystal_size_mid 0.28
_exptl_crystal_size_min 0.09
_refine_diff_density_max 0.598
_refine_diff_density_min -0.624
_refine_diff_density_rms 0.096
_refine_ls_abs_structure_details 'Flack H D (1983), Acta Cryst. A39, 876-881'
_refine_ls_abs_structure_Flack 0.04(3)
_refine_ls_extinction_method none
_refine_ls_goodness_of_fit_ref 1.084
_refine_ls_hydrogen_treatment constr
_refine_ls_matrix_type full
_refine_ls_number_parameters 163
_refine_ls_number_reflns 1774
_refine_ls_number_restraints 1
_refine_ls_restrained_S_all 1.084
_refine_ls_R_factor_all 0.0724
_refine_ls_R_factor_gt 0.0475
_refine_ls_shift/su_max 0.000
_refine_ls_shift/su_mean 0.000
_refine_ls_structure_factor_coef Fsqd
_refine_ls_weighting_details 'calc w=1/[\s^2^(Fo^2^)+(0.0436P)^2^+0.0000P] where P=(Fo^2^+2Fc^2^)/3'
_refine_ls_weighting_scheme calc
_refine_ls_wR_factor_gt 0.0969
_refine_ls_wR_factor_ref 0.1018
_reflns_number_gt 1300
_reflns_number_total 1774
_reflns_threshold_expression >2sigma(I)
_cod_data_source_file c1ce05422h.txt
_cod_data_source_block New5
_cod_original_sg_symbol_H-M P2(1)
_cod_database_code 7206615

loop_
_symmetry_equiv_pos_as_xyz
'x, y, z'
'-x, y+1/2, -z'

loop_
_atom_site_label
_atom_site_type_symbol
_atom_site_fract_x
_atom_site_fract_y
_atom_site_fract_z
_atom_site_U_iso_or_equiv
_atom_site_adp_type
_atom_site_occupancy
_atom_site_symmetry_multiplicity
_atom_site_calc_flag
_atom_site_refinement_flags
Zn1 Zn -0.00003(10) 0.76868(14) 0.83226(7) 0.0322(3) Uani 1 1 d .
O1 O 0.2280(7) 0.5412(11) 0.7637(5) 0.0572(18) Uani 1 1 d .
O2 O 0.0215(7) 0.7227(11) 0.6680(5) 0.046(2) Uani 1 1 d .
O3 O 0.0164(7) 0.0557(8) 0.0395(4) 0.0347(14) Uani 1 1 d .
O4 O 0.1559(6) -0.0198(8) -0.0978(4) 0.0347(13) Uani 1 1 d .
O5 O 0.4541(7) -0.0265(8) 0.1410(5) 0.0426(15) Uani 1 1 d .
H5A H 0.5477 -0.0432 0.1805 0.051 Uiso 1 1 d .
N1 N 0.2433(7) 0.3007(12) 0.1660(5) 0.0257(17) Uani 1 1 d .
H1A H 0.2950 0.2038 0.2190 0.031 Uiso 1 1 calc R
C1 C 0.1530(10) 0.6208(13) 0.6696(7) 0.032(2) Uani 1 1 d .
C2 C 0.2090(10) 0.6002(12) 0.5520(7) 0.032(2) Uani 1 1 d .
C3 C 0.3302(10) 0.4608(15) 0.5411(7) 0.043(2) Uani 1 1 d .
H3A H 0.3827 0.3832 0.6070 0.051 Uiso 1 1 calc R
C4 C 0.3724(11) 0.4385(15) 0.4303(8) 0.047(2) Uani 1 1 d .
H4A H 0.4549 0.3453 0.4224 0.057 Uiso 1 1 calc R
C5 C 0.2947(10) 0.5515(12) 0.3302(7) 0.033(2) Uani 1 1 d .
C6 C 0.1767(11) 0.6943(11) 0.3459(7) 0.047(3) Uani 1 1 d .
H6A H 0.1270 0.7786 0.2822 0.056 Uiso 1 1 calc R
C7 C 0.1334(11) 0.7111(12) 0.4550(7) 0.046(3) Uani 1 1 d .
H7A H 0.0493 0.8017 0.4630 0.055 Uiso 1 1 calc R
C8 C 0.3264(10) 0.5032(12) 0.2087(7) 0.037(2) Uani 1 1 d .
H8A H 0.4437 0.4920 0.2127 0.044 Uiso 1 1 calc R
H8B H 0.2836 0.6135 0.1527 0.044 Uiso 1 1 calc R
C9 C 0.1387(9) 0.0803(11) -0.0047(6) 0.0248(18) Uani 1 1 d .
C10 C 0.2716(8) 0.2337(14) 0.0478(6) 0.022(2) Uani 1 1 d .
H10A H 0.2629 0.3549 -0.0055 0.027 Uiso 1 1 calc R
C11 C 0.4397(9) 0.1397(11) 0.0595(6) 0.0283(19) Uani 1 1 d .
H11A H 0.4545 0.0906 -0.0183 0.034 Uiso 1 1 calc R
H11B H 0.5233 0.2431 0.0885 0.034 Uiso 1 1 calc R

loop_
_atom_site_aniso_label
_atom_site_aniso_U_11
_atom_site_aniso_U_22
_atom_site_aniso_U_33
_atom_site_aniso_U_23
_atom_site_aniso_U_13
_atom_site_aniso_U_12
Zn1 0.0411(5) 0.0309(4) 0.0268(4) -0.0018(7) 0.0125(4) -0.0029(7)
O1 0.042(4) 0.087(5) 0.043(4) 0.002(4) 0.010(3) 0.003(4)
O2 0.047(4) 0.062(7) 0.031(3) -0.013(3) 0.010(3) 0.003(4)
O3 0.036(3) 0.033(3) 0.037(3) -0.010(3) 0.010(3) -0.008(3)
O4 0.038(4) 0.038(3) 0.028(3) -0.004(3) 0.006(3) -0.009(3)
O5 0.053(4) 0.023(3) 0.051(4) 0.019(3) 0.009(3) 0.002(3)
N1 0.033(3) 0.025(5) 0.019(3) -0.010(3) 0.004(3) 0.003(4)
C1 0.018(5) 0.044(5) 0.032(5) -0.006(4) 0.003(4) -0.007(4)
C2 0.024(5) 0.039(5) 0.031(5) -0.017(4) 0.004(4) -0.006(4)
C3 0.035(6) 0.064(6) 0.029(5) -0.012(4) 0.005(4) 0.019(5)
C4 0.042(6) 0.057(6) 0.044(6) -0.023(5) 0.011(5) 0.008(5)
C5 0.037(5) 0.024(4) 0.037(5) -0.018(4) 0.007(4) -0.021(4)
C6 0.082(7) 0.027(5) 0.036(5) -0.007(3) 0.024(5) 0.029(4)
C7 0.061(6) 0.046(7) 0.032(4) -0.008(4) 0.015(4) 0.026(5)
C8 0.044(5) 0.035(5) 0.031(5) -0.013(4) 0.005(4) -0.022(4)
C9 0.029(5) 0.031(5) 0.016(4) -0.002(4) 0.009(4) 0.011(4)
C10 0.024(4) 0.020(6) 0.025(3) 0.004(3) 0.010(3) -0.008(4)
C11 0.029(5) 0.029(4) 0.028(4) -0.002(4) 0.008(4) -0.007(4)

loop_
_atom_type_symbol
_atom_type_description
_atom_type_scat_dispersion_real
_atom_type_scat_dispersion_imag
_atom_type_scat_source
C C 0.0033 0.0016 'International Tables Vol C Tables 4.2.6.8 and 6.1.1.4'
H H 0.0000 0.0000 'International Tables Vol C Tables 4.2.6.8 and 6.1.1.4'
N N 0.0061 0.0033 'International Tables Vol C Tables 4.2.6.8 and 6.1.1.4'
O O 0.0106 0.0060 'International Tables Vol C Tables 4.2.6.8 and 6.1.1.4'
Zn Zn 0.2839 1.4301 'International Tables Vol C Tables 4.2.6.8 and 6.1.1.4'

loop_
_geom_angle_atom_site_label_1
_geom_angle_atom_site_label_2
_geom_angle_atom_site_label_3
_geom_angle
_geom_angle_site_symmetry_1
_geom_angle_site_symmetry_3
O2 Zn1 O4 108.3(2) . 1_566
O2 Zn1 O3 128.6(3) . 2_556
O4 Zn1 O3 108.7(2) 1_566 2_556
O2 Zn1 N1 108.4(2) . 2_556
O4 Zn1 N1 120.5(3) 1_566 2_556
O3 Zn1 N1 81.1(2) 2_556 2_556
C1 O2 Zn1 108.5(5) . .
C9 O3 Zn1 112.9(5) . 2_546
C9 O4 Zn1 121.1(5) . 1_544
C10 N1 C8 113.3(6) . .
C10 N1 Zn1 109.0(4) . 2_546
C8 N1 Zn1 118.3(5) . 2_546
O1 C1 O2 120.4(8) . .
O1 C1 C2 122.4(8) . .
O2 C1 C2 117.1(8) . .
C7 C2 C3 119.8(7) . .
C7 C2 C1 119.8(7) . .
C3 C2 C1 120.3(8) . .
C2 C3 C4 118.7(8) . .
C3 C4 C5 121.7(8) . .
C6 C5 C4 117.7(7) . .
C6 C5 C8 121.7(8) . .
C4 C5 C8 120.3(8) . .
C7 C6 C5 119.9(8) . .
C2 C7 C6 122.1(7) . .
C5 C8 N1 108.7(6) . .
O3 C9 O4 121.2(7) . .
O3 C9 C10 121.5(6) . .
O4 C9 C10 117.3(6) . .
N1 C10 C11 111.0(6) . .
N1 C10 C9 107.9(5) . .
C11 C10 C9 111.3(6) . .
O5 C11 C10 108.4(6) . .

loop_
_geom_bond_atom_site_label_1
_geom_bond_atom_site_label_2
_geom_bond_distance
_geom_bond_site_symmetry_2
Zn1 O2 1.932(5) .
Zn1 O4 1.934(5) 1_566
Zn1 O3 2.025(5) 2_556
Zn1 N1 2.040(5) 2_556
O1 C1 1.231(9) .
O2 C1 1.273(9) .
O3 C9 1.235(8) .
O3 Zn1 2.025(5) 2_546
O4 C9 1.271(8) .
O4 Zn1 1.934(5) 1_544
O5 C11 1.403(8) .
N1 C10 1.475(7) .
N1 C8 1.508(10) .
N1 Zn1 2.040(5) 2_546
C1 C2 1.509(10) .
C2 C7 1.352(10) .
C2 C3 1.374(11) .
C3 C4 1.382(10) .
C4 C5 1.390(12) .
C5 C6 1.383(10) .
C5 C8 1.491(10) .
C6 C7 1.364(10) .
C9 C10 1.510(10) .
C10 C11 1.505(9) .

loop_
_geom_hbond_atom_site_label_D
_geom_hbond_atom_site_label_H
_geom_hbond_atom_site_label_A
_geom_hbond_distance_DH
_geom_hbond_distance_HA
_geom_hbond_distance_DA
_geom_hbond_angle_DHA
_geom_hbond_site_symmetry_A
O5 H5A O1 0.82 1.92 2.678(8) 152.8 2_646
N1 H1A O5 0.91 2.29 2.793(9) 114.9 .
